data_7057801
loop_
_publ_author_name
'Mason, Helen E.'
'Hamilton, Michelle L.'
'Howard, Judith A. K.'
'Sparkes, Hazel A.'

_publ_section_title
;
 [Fe(abpt)2(NCSe)2] polymorph A: structural studies into the spin
 crossover behaviour
;
_journal_issue 22
_journal_name_full 'New Journal of Chemistry'
_journal_page_first 18028
_journal_paper_doi 10.1039/C8NJ03627F
_journal_volume 42
_journal_year 2018
_chemical_formula_moiety 'C26 H20 Fe N14 Se2'
_chemical_formula_sum 'C26 H20 Fe N14 Se2'
_chemical_formula_weight 742.33
_chemical_name_common '[Fe(abpt)2(NCSe)2] polymorph A'
_chemical_name_systematic bis(4-amino-3,5-bis(pyridin-2-yl)-1,2,4-triazole)-bis(isoselenocyanato)-iron(II)
_space_group_crystal_system monoclinic
_space_group_IT_number 14
_space_group_name_Hall '-P 2yn'
_space_group_name_H-M_alt 'P 1 21/n 1'
_symmetry_space_group_name_Hall '-P 2yn'
_symmetry_space_group_name_H-M 'P 1 21/n 1'
_atom_sites_solution_hydrogens mixed
_atom_sites_solution_primary direct
_audit_creation_date 2017-06-12
_audit_creation_method
;
Olex2 1.2
(compiled 2017.03.28 svn.r3405 for OlexSys, GUI svn.r5337)
;
_audit_update_record
;
2018-07-19 deposited with the CCDC.
2018-10-09 downloaded from the CCDC.
;
_cell_angle_alpha 90
_cell_angle_beta 93.2083(10)
_cell_angle_gamma 90
_cell_formula_units_Z 2
_cell_length_a 8.5401(5)
_cell_length_b 10.0947(5)
_cell_length_c 16.4597(9)
_cell_measurement_reflns_used 4473
_cell_measurement_temperature 225(2)
_cell_measurement_theta_max 28.09
_cell_measurement_theta_min 2.37
_cell_volume 1416.76(13)
_computing_cell_refinement 'SAINT v6.45A (Bruker, 2003)'
_computing_data_collection 'SMART v5.049 (Bruker, 1999)'
_computing_data_reduction 'SAINT v6.45A (Bruker, 2003)'
_computing_molecular_graphics 'Olex2 (Dolomanov et al., 2009)'
_computing_publication_material 'Olex2 (Dolomanov et al., 2009)'
_computing_structure_refinement 'ShelXL (Sheldrick, 2015)'
_computing_structure_solution 'ShelXS (Sheldrick, 2008)'
_diffrn_ambient_temperature 225(2)
_diffrn_detector 'CCD area detector'
_diffrn_detector_area_resol_mean 7.9
_diffrn_detector_type 'Bruker SMART CCD 1K area detector'
_diffrn_measured_fraction_theta_full 0.999
_diffrn_measured_fraction_theta_max 0.999
_diffrn_measurement_device 'three-circle diffractometer'
_diffrn_measurement_device_type 'Bruker SMART CCD 1K area detector'
_diffrn_measurement_method '\w scans'
_diffrn_radiation_monochromator graphite
_diffrn_radiation_probe x-ray
_diffrn_radiation_type MoK\a
_diffrn_radiation_wavelength 0.71073
_diffrn_reflns_av_R_equivalents 0.0330
_diffrn_reflns_av_unetI/netI 0.0390
_diffrn_reflns_Laue_measured_fraction_full 0.999
_diffrn_reflns_Laue_measured_fraction_max 0.999
_diffrn_reflns_limit_h_max 11
_diffrn_reflns_limit_h_min -11
_diffrn_reflns_limit_k_max 8
_diffrn_reflns_limit_k_min -13
_diffrn_reflns_limit_l_max 21
_diffrn_reflns_limit_l_min -16
_diffrn_reflns_number 10118
_diffrn_reflns_point_group_measured_fraction_full 0.999
_diffrn_reflns_point_group_measured_fraction_max 0.999
_diffrn_reflns_theta_full 26.000
_diffrn_reflns_theta_max 28.273
_diffrn_reflns_theta_min 2.368
_diffrn_source 'sealed X-ray tube'
_diffrn_source_target Mo
_diffrn_standards_number 0
_exptl_absorpt_coefficient_mu 3.147
_exptl_absorpt_correction_T_max 0.6374
_exptl_absorpt_correction_T_min 0.4880
_exptl_absorpt_correction_type numerical
_exptl_absorpt_process_details
;
SADABS-2012/1 (Bruker,2012) was used for absorption correction (numerical 
with multi-scan). wR2(int) was 0.0731 before and 0.0481 after correction. 
The Ratio of minimum to maximum transmission is 0.7656. The \l/2 
correction factor is 0.0015.
;
_exptl_crystal_colour red
_exptl_crystal_colour_primary red
_exptl_crystal_density_diffrn 1.740
_exptl_crystal_description block
_exptl_crystal_F_000 736
_exptl_crystal_preparation
'Slow diffusion of abpt ligand in methanol solution into 1:1 methanol:water Fe2+/2(NCSe-) solution'
_exptl_crystal_recrystallization_method 'water/methanol slow diffusion'
_exptl_crystal_size_max 0.26
_exptl_crystal_size_mid 0.21
_exptl_crystal_size_min 0.16
_refine_diff_density_max 0.790
_refine_diff_density_min -0.629
_refine_diff_density_rms 0.074
_refine_ls_extinction_method none
_refine_ls_goodness_of_fit_ref 1.050
_refine_ls_hydrogen_treatment mixed
_refine_ls_matrix_type full
_refine_ls_number_parameters 202
_refine_ls_number_reflns 3517
_refine_ls_number_restraints 0
_refine_ls_restrained_S_all 1.050
_refine_ls_R_factor_all 0.0585
_refine_ls_R_factor_gt 0.0391
_refine_ls_shift/su_max 0.001
_refine_ls_shift/su_mean 0.000
_refine_ls_structure_factor_coef Fsqd
_refine_ls_weighting_details 'w=1/[\s^2^(Fo^2^)+(0.0233P)^2^+1.4354P] where P=(Fo^2^+2Fc^2^)/3'
_refine_ls_weighting_scheme calc
_refine_ls_wR_factor_gt 0.0760
_refine_ls_wR_factor_ref 0.0821
_reflns_Friedel_coverage 0.000
_reflns_number_gt 2756
_reflns_number_total 3517
_reflns_threshold_expression 'I > 2\s(I)'
_cod_data_source_file c8nj03627f2.cif
_cod_data_source_block 225K
_cod_depositor_comments 'Adding full bibliography for 7057796--7057812.cif.'
_cod_database_code 7057801
_shelxl_version_number 2013-4
_shelx_space_group_comment
;
The symmetry employed for this shelxl refinement is uniquely defined
by the following loop, which should always be used as a source of
symmetry information in preference to the above space-group names.
They are only intended as comments.
;
_shelx_estimated_absorpt_t_max 0.633
_shelx_estimated_absorpt_t_min 0.495
_olex2_refinement_description
;
1. Fixed Uiso
 At 1.2 times of:
  All C(H) groups, All N(H,H) groups
2.a Aromatic/amide H refined with riding coordinates:
 C2(H2), C3(H3), C4(H4), C5(H5), C10(H10), C11(H11), C12(H12), C13(H13)
;
_olex2_date_sample_data_collection 2013-05-26
_olex2_exptl_crystal_mounting_method 'Glued onto a glass fibre using epoxy adhesive'
_olex2_submission_original_sample_id 13HM085
_olex2_submission_special_instructions 'No special instructions were received'

loop_
_space_group_symop_operation_xyz
'x, y, z'
'-x+1/2, y+1/2, -z+1/2'
'-x, -y, -z'
'x-1/2, -y-1/2, z-1/2'

loop_
_atom_site_label
_atom_site_type_symbol
_atom_site_fract_x
_atom_site_fract_y
_atom_site_fract_z
_atom_site_U_iso_or_equiv
_atom_site_adp_type
_atom_site_occupancy
_atom_site_site_symmetry_order
_atom_site_calc_flag
_atom_site_refinement_flags_posn
_atom_site_refinement_flags_adp
_atom_site_refinement_flags_occupancy
Se1 Se 0.26261(4) 0.72637(4) 0.25569(2) 0.04698(11) Uani 1 1 d . . .
Fe1 Fe 0.5000 0.5000 0.5000 0.02500(13) Uani 1 2 d S T P
N1 N 0.3979(3) 0.5709(3) 0.39427(16) 0.0366(6) Uani 1 1 d . . .
N2 N 0.7119(3) 0.5915(2) 0.47421(15) 0.0349(6) Uani 1 1 d . . .
N3 N 0.4757(3) 0.6832(2) 0.54802(15) 0.0341(5) Uani 1 1 d . . .
N4 N 0.3572(3) 0.7520(2) 0.58065(15) 0.0318(5) Uani 1 1 d . . .
N5 N 0.5651(3) 0.8800(2) 0.57852(14) 0.0325(5) Uani 1 1 d . . .
N6 N 0.6750(3) 0.9860(3) 0.59112(18) 0.0422(6) Uani 1 1 d . . .
H6A H 0.733(4) 0.969(3) 0.642(2) 0.051 Uiso 1 1 d R . .
H6B H 0.620(4) 1.054(4) 0.603(2) 0.051 Uiso 1 1 d R . .
N7 N 0.3900(3) 1.0934(2) 0.64605(16) 0.0379(6) Uani 1 1 d . . .
C1 C 0.3432(3) 0.6301(3) 0.33943(19) 0.0334(6) Uani 1 1 d . . .
C2 C 0.8238(3) 0.5383(3) 0.4305(2) 0.0430(8) Uani 1 1 d . . .
H2 H 0.8059 0.4561 0.4063 0.052 Uiso 1 1 calc R . .
C3 C 0.9648(4) 0.6015(4) 0.4201(2) 0.0510(9) Uani 1 1 d . . .
H3 H 1.0393 0.5631 0.3884 0.061 Uiso 1 1 calc R . .
C4 C 0.9940(3) 0.7220(4) 0.4572(2) 0.0533(9) Uani 1 1 d . . .
H4 H 1.0898 0.7643 0.4523 0.064 Uiso 1 1 calc R . .
C5 C 0.8788(3) 0.7800(4) 0.5020(2) 0.0456(8) Uani 1 1 d . . .
H5 H 0.8956 0.8614 0.5274 0.055 Uiso 1 1 calc R . .
C6 C 0.7386(3) 0.7128(3) 0.50771(18) 0.0348(6) Uani 1 1 d . . .
C7 C 0.6008(3) 0.7610(3) 0.54600(17) 0.0318(6) Uani 1 1 d . . .
C8 C 0.4129(3) 0.8703(3) 0.59977(17) 0.0316(6) Uani 1 1 d . . .
C9 C 0.3233(3) 0.9739(3) 0.63890(17) 0.0326(6) Uani 1 1 d . . .
C10 C 0.3116(4) 1.1856(3) 0.6855(2) 0.0421(7) Uani 1 1 d . . .
H10 H 0.3570 1.2689 0.6923 0.050 Uiso 1 1 calc R . .
C11 C 0.1668(4) 1.1644(3) 0.71687(19) 0.0393(7) Uani 1 1 d . . .
H11 H 0.1175 1.2315 0.7445 0.047 Uiso 1 1 calc R . .
C12 C 0.0972(4) 1.0425(3) 0.7065(2) 0.0403(7) Uani 1 1 d . . .
H12 H -0.0014 1.0262 0.7257 0.048 Uiso 1 1 calc R . .
C13 C 0.1773(3) 0.9435(3) 0.66665(19) 0.0370(7) Uani 1 1 d . . .
H13 H 0.1340 0.8596 0.6589 0.044 Uiso 1 1 calc R . .

loop_
_atom_site_aniso_label
_atom_site_aniso_U_11
_atom_site_aniso_U_22
_atom_site_aniso_U_33
_atom_site_aniso_U_23
_atom_site_aniso_U_13
_atom_site_aniso_U_12
Se1 0.04308(19) 0.0544(2) 0.0423(2) -0.00047(16) -0.00776(14) 0.00965(16)
Fe1 0.0220(2) 0.0245(3) 0.0286(3) -0.0002(2) 0.0029(2) 0.0001(2)
N1 0.0307(12) 0.0361(14) 0.0436(16) -0.0018(11) 0.0084(11) -0.0007(10)
N2 0.0297(12) 0.0422(14) 0.0328(14) 0.0056(11) 0.0021(10) 0.0078(10)
N3 0.0273(11) 0.0390(14) 0.0364(14) -0.0007(11) 0.0044(10) 0.0011(10)
N4 0.0296(12) 0.0322(14) 0.0341(14) -0.0012(10) 0.0046(10) -0.0011(9)
N5 0.0297(12) 0.0363(13) 0.0313(14) -0.0013(10) -0.0008(10) -0.0049(10)
N6 0.0352(14) 0.0425(16) 0.0486(18) -0.0031(13) -0.0001(12) -0.0096(11)
N7 0.0360(13) 0.0365(14) 0.0412(15) -0.0023(11) 0.0011(11) -0.0035(11)
C1 0.0244(13) 0.0356(16) 0.0407(18) -0.0082(13) 0.0058(12) -0.0015(11)
C2 0.0382(16) 0.0478(19) 0.0440(19) 0.0111(15) 0.0100(14) 0.0152(14)
C3 0.0393(17) 0.062(2) 0.053(2) 0.0161(18) 0.0130(16) 0.0140(16)
C4 0.0241(14) 0.077(3) 0.059(2) 0.023(2) 0.0054(15) -0.0010(16)
C5 0.0299(15) 0.061(2) 0.045(2) 0.0077(16) 0.0007(13) -0.0068(15)
C6 0.0263(13) 0.0452(17) 0.0325(16) 0.0060(13) -0.0020(11) -0.0006(12)
C7 0.0289(13) 0.0377(16) 0.0286(15) -0.0001(12) 0.0006(11) -0.0045(11)
C8 0.0275(13) 0.0388(16) 0.0283(15) 0.0052(12) 0.0002(11) -0.0011(11)
C9 0.0328(14) 0.0354(16) 0.0293(15) 0.0029(12) -0.0010(11) 0.0023(12)
C10 0.0406(16) 0.0392(17) 0.046(2) -0.0078(14) 0.0011(14) -0.0016(13)
C11 0.0403(16) 0.0402(17) 0.0376(18) -0.0049(13) 0.0041(13) 0.0059(13)
C12 0.0387(16) 0.0420(17) 0.0410(18) 0.0037(14) 0.0097(13) 0.0015(13)
C13 0.0401(16) 0.0327(16) 0.0383(18) 0.0032(13) 0.0021(13) -0.0038(13)

loop_
_atom_type_symbol
_atom_type_description
_atom_type_scat_dispersion_real
_atom_type_scat_dispersion_imag
_atom_type_scat_source
C C 0.0033 0.0016 'International Tables Vol C Tables 4.2.6.8 and 6.1.1.4'
H H 0.0000 0.0000 'International Tables Vol C Tables 4.2.6.8 and 6.1.1.4'
N N 0.0061 0.0033 'International Tables Vol C Tables 4.2.6.8 and 6.1.1.4'
Fe Fe 0.3463 0.8444 'International Tables Vol C Tables 4.2.6.8 and 6.1.1.4'
Se Se -0.0929 2.2259 'International Tables Vol C Tables 4.2.6.8 and 6.1.1.4'

loop_
_exptl_crystal_face_index_h
_exptl_crystal_face_index_k
_exptl_crystal_face_index_l
_exptl_crystal_face_perp_dist
0.00 1.00 0.00 0.105
0.00 -1.00 0.00 0.105
1.00 0.00 1.00 0.130
-1.00 0.00 1.00 0.130
0.00 0.00 -1.00 0.080
0.00 0.00 1.00 0.080
-1.00 0.00 -1.00 0.130
1.00 0.00 -1.00 0.130

loop_
_geom_angle_atom_site_label_1
_geom_angle_atom_site_label_2
_geom_angle_atom_site_label_3
_geom_angle
_geom_angle_site_symmetry_1
_geom_angle_site_symmetry_3
N1 Fe1 N1 180.0 3_666 .
N1 Fe1 N2 89.69(9) . 3_666
N1 Fe1 N2 89.69(9) 3_666 .
N1 Fe1 N2 90.31(9) . .
N1 Fe1 N2 90.31(9) 3_666 3_666
N2 Fe1 N2 180.0 3_666 .
N3 Fe1 N1 92.04(10) . 3_666
N3 Fe1 N1 87.96(10) . .
N3 Fe1 N1 92.04(10) 3_666 .
N3 Fe1 N1 87.96(10) 3_666 3_666
N3 Fe1 N2 77.60(9) 3_666 3_666
N3 Fe1 N2 102.40(9) . 3_666
N3 Fe1 N2 102.40(9) 3_666 .
N3 Fe1 N2 77.60(9) . .
N3 Fe1 N3 180.0 3_666 .
C1 N1 Fe1 169.5(2) . .
C2 N2 Fe1 125.6(2) . .
C2 N2 C6 118.1(3) . .
C6 N2 Fe1 116.26(18) . .
N4 N3 Fe1 135.49(18) . .
C7 N3 Fe1 115.49(19) . .
C7 N3 N4 109.0(2) . .
C8 N4 N3 106.8(2) . .
C7 N5 N6 124.0(2) . .
C7 N5 C8 105.9(2) . .
C8 N5 N6 129.9(2) . .
N5 N6 H6A 107(2) . .
N5 N6 H6B 106(2) . .
H6A N6 H6B 101(3) . .
C10 N7 C9 116.7(3) . .
N1 C1 Se1 178.1(3) . .
N2 C2 H2 118.9 . .
N2 C2 C3 122.3(3) . .
C3 C2 H2 118.9 . .
C2 C3 H3 120.3 . .
C4 C3 C2 119.4(3) . .
C4 C3 H3 120.3 . .
C3 C4 H4 120.3 . .
C3 C4 C5 119.4(3) . .
C5 C4 H4 120.3 . .
C4 C5 H5 121.0 . .
C6 C5 C4 118.0(3) . .
C6 C5 H5 121.0 . .
N2 C6 C5 122.7(3) . .
N2 C6 C7 111.0(2) . .
C5 C6 C7 126.3(3) . .
N3 C7 N5 108.4(2) . .
N3 C7 C6 119.1(3) . .
N5 C7 C6 132.4(3) . .
N4 C8 N5 109.9(2) . .
N4 C8 C9 124.2(2) . .
N5 C8 C9 126.0(3) . .
N7 C9 C8 116.9(2) . .
N7 C9 C13 123.9(3) . .
C13 C9 C8 119.2(3) . .
N7 C10 H10 118.1 . .
N7 C10 C11 123.8(3) . .
C11 C10 H10 118.1 . .
C10 C11 H11 120.6 . .
C12 C11 C10 118.9(3) . .
C12 C11 H11 120.6 . .
C11 C12 H12 120.7 . .
C11 C12 C13 118.7(3) . .
C13 C12 H12 120.7 . .
C9 C13 C12 118.0(3) . .
C9 C13 H13 121.0 . .
C12 C13 H13 121.0 . .

loop_
_geom_bond_atom_site_label_1
_geom_bond_atom_site_label_2
_geom_bond_distance
_geom_bond_site_symmetry_2
Se1 C1 1.792(3) .
Fe1 N1 2.032(3) .
Fe1 N1 2.032(3) 3_666
Fe1 N2 2.096(2) 3_666
Fe1 N2 2.096(2) .
Fe1 N3 2.027(2) .
Fe1 N3 2.027(2) 3_666
N1 C1 1.159(4) .
N2 C2 1.340(4) .
N2 C6 1.357(4) .
N3 N4 1.362(3) .
N3 C7 1.327(3) .
N4 C8 1.317(4) .
N5 N6 1.430(3) .
N5 C7 1.357(4) .
N5 C8 1.369(3) .
N6 H6A 0.97(4) .
N6 H6B 0.86(4) .
N7 C9 1.336(4) .
N7 C10 1.336(4) .
C2 H2 0.9300 .
C2 C3 1.382(5) .
C3 H3 0.9300 .
C3 C4 1.377(5) .
C4 H4 0.9300 .
C4 C5 1.391(5) .
C5 H5 0.9300 .
C5 C6 1.384(4) .
C6 C7 1.450(4) .
C8 C9 1.467(4) .
C9 C13 1.386(4) .
C10 H10 0.9300 .
C10 C11 1.383(4) .
C11 H11 0.9300 .
C11 C12 1.373(4) .
C12 H12 0.9300 .
C12 C13 1.395(4) .
C13 H13 0.9300 .

loop_
_geom_hbond_atom_site_label_D
_geom_hbond_atom_site_label_H
_geom_hbond_atom_site_label_A
_geom_hbond_distance_DH
_geom_hbond_distance_HA
_geom_hbond_distance_DA
_geom_hbond_angle_DHA
_geom_hbond_site_symmetry_A
N6 H6A Se1 0.97(4) 2.72(4) 3.502(3) 138(3) 4_676
N6 H6B N7 0.86(4) 2.16(4) 2.858(4) 137(3) .
C2 H2 N4 0.93 2.54 3.313(4) 141.3 3_666

loop_
_geom_torsion_atom_site_label_1
_geom_torsion_atom_site_label_2
_geom_torsion_atom_site_label_3
_geom_torsion_atom_site_label_4
_geom_torsion
Fe1 N2 C2 C3 -176.0(2)
Fe1 N2 C6 C5 174.2(2)
Fe1 N2 C6 C7 -8.0(3)
Fe1 N3 N4 C8 -178.4(2)
Fe1 N3 C7 N5 178.74(18)
Fe1 N3 C7 C6 2.5(3)
N2 C2 C3 C4 1.4(5)
N2 C6 C7 N3 3.7(4)
N2 C6 C7 N5 -171.4(3)
N3 N4 C8 N5 1.2(3)
N3 N4 C8 C9 -178.2(3)
N4 N3 C7 N5 1.0(3)
N4 N3 C7 C6 -175.2(2)
N4 C8 C9 N7 -172.7(3)
N4 C8 C9 C13 7.8(4)
N5 C8 C9 N7 8.1(4)
N5 C8 C9 C13 -171.4(3)
N6 N5 C7 N3 175.8(3)
N6 N5 C7 C6 -8.7(5)
N6 N5 C8 N4 -176.4(3)
N6 N5 C8 C9 2.9(5)
N7 C9 C13 C12 -1.9(5)
N7 C10 C11 C12 -0.8(5)
C2 N2 C6 C5 -3.4(4)
C2 N2 C6 C7 174.4(3)
C2 C3 C4 C5 -2.2(5)
C3 C4 C5 C6 0.2(5)
C4 C5 C6 N2 2.6(5)
C4 C5 C6 C7 -174.9(3)
C5 C6 C7 N3 -178.6(3)
C5 C6 C7 N5 6.3(5)
C6 N2 C2 C3 1.4(4)
C7 N3 N4 C8 -1.3(3)
C7 N5 C8 N4 -0.6(3)
C7 N5 C8 C9 178.7(3)
C8 N5 C7 N3 -0.3(3)
C8 N5 C7 C6 175.2(3)
C8 C9 C13 C12 177.5(3)
C9 N7 C10 C11 -1.5(5)
C10 N7 C9 C8 -176.6(3)
C10 N7 C9 C13 2.9(4)
C10 C11 C12 C13 1.8(5)
C11 C12 C13 C9 -0.5(5)
